data_7706550
loop_
_publ_author_name
'Zhang, Le'
'Liu, Xinxin'
'Shang, Mingyu'
'Sun, Fuxing'
'Jian, Juan'
'Bu, Ke'
'Zeng, Decheng'
'Yuan, Hongming'

_publ_section_title
;
 Efficient proton conductivity of a novel 3D open-framework vanadoborate
 with [V<sub>6</sub>B<sub>20</sub>] architectures.
;
_journal_issue 9
_journal_name_full 'Dalton transactions (Cambridge, England : 2003)'
_journal_page_first 3240
_journal_page_last 3246
_journal_paper_doi 10.1039/d0dt04426a
_journal_volume 50
_journal_year 2021
_chemical_formula_sum 'B10 H0 N0.5 Na1.5 Ni0.5 O32.2 V3'
_chemical_formula_weight 846.95
_space_group_crystal_system monoclinic
_space_group_IT_number 14
_space_group_name_Hall '-P 2yn'
_space_group_name_H-M_alt 'P 1 21/n 1'
_audit_block_doi 10.5517/ccdc.csd.cc26kxc2
_audit_creation_method SHELXL-2018/3
_audit_update_record
;
2020-11-07 deposited with the CCDC.	2021-02-02 downloaded from the CCDC.
;
_cell_angle_alpha 90
_cell_angle_beta 118.1680(10)
_cell_angle_gamma 90
_cell_formula_units_Z 4
_cell_length_a 12.1428(3)
_cell_length_b 21.8698(6)
_cell_length_c 12.4391(3)
_cell_measurement_temperature 298(2)
_cell_volume 2912.11(13)
_computing_structure_refinement 'SHELXL-2018/3 (Sheldrick, 2018)'
_computing_structure_solution 'SHELXT 2014/5 (Sheldrick, 2014)'
_diffrn_ambient_temperature 298(2)
_diffrn_measured_fraction_theta_full 0.998
_diffrn_measured_fraction_theta_max 0.998
_diffrn_radiation_type MoK\a
_diffrn_radiation_wavelength 0.71073
_diffrn_reflns_av_R_equivalents 0.0257
_diffrn_reflns_av_unetI/netI 0.0253
_diffrn_reflns_Laue_measured_fraction_full 0.998
_diffrn_reflns_Laue_measured_fraction_max 0.998
_diffrn_reflns_limit_h_max 14
_diffrn_reflns_limit_h_min -12
_diffrn_reflns_limit_k_max 26
_diffrn_reflns_limit_k_min -25
_diffrn_reflns_limit_l_max 14
_diffrn_reflns_limit_l_min -14
_diffrn_reflns_number 17954
_diffrn_reflns_point_group_measured_fraction_full 0.998
_diffrn_reflns_point_group_measured_fraction_max 0.998
_diffrn_reflns_theta_full 25.000
_diffrn_reflns_theta_max 24.999
_diffrn_reflns_theta_min 2.630
_exptl_absorpt_coefficient_mu 1.398
_exptl_crystal_density_diffrn 1.932
_exptl_crystal_F_000 1642
_refine_diff_density_max 1.701
_refine_diff_density_min -1.143
_refine_diff_density_rms 0.161
_refine_ls_extinction_method none
_refine_ls_goodness_of_fit_ref 1.883
_refine_ls_hydrogen_treatment undef
_refine_ls_matrix_type full
_refine_ls_number_parameters 411
_refine_ls_number_reflns 5113
_refine_ls_number_restraints 0
_refine_ls_restrained_S_all 1.883
_refine_ls_R_factor_all 0.0705
_refine_ls_R_factor_gt 0.0627
_refine_ls_shift/su_max 0.000
_refine_ls_shift/su_mean 0.000
_refine_ls_structure_factor_coef Fsqd
_refine_ls_weighting_details 'w=1/[\s^2^(Fo^2^)+(0.1000P)^2^] where P=(Fo^2^+2Fc^2^)/3'
_refine_ls_weighting_scheme calc
_refine_ls_wR_factor_gt 0.2185
_refine_ls_wR_factor_ref 0.2280
_reflns_Friedel_coverage 0.000
_reflns_number_gt 4457
_reflns_number_total 5113
_reflns_threshold_expression 'I > 2\s(I)'
_cod_data_source_file d0dt04426a2.cif
_cod_data_source_block m1
_cod_depositor_comments 'Adding full bibliography for 7706550.cif.'
_cod_original_sg_symbol_H-M 'P 21/n'
_cod_original_formula_sum 'B10 H0 N0.50 Na1.50 Ni0.50 O32.20 V3'
_cod_database_code 7706550
_shelx_shelxl_version_number 2018/3
_shelx_space_group_comment
;
The symmetry employed for this shelxl refinement is uniquely defined
by the following loop, which should always be used as a source of
symmetry information in preference to the above space-group names.
They are only intended as comments.
;

loop_
_space_group_symop_operation_xyz
'x, y, z'
'-x+1/2, y+1/2, -z+1/2'
'-x, -y, -z'
'x-1/2, -y-1/2, z-1/2'

loop_
_atom_site_label
_atom_site_type_symbol
_atom_site_fract_x
_atom_site_fract_y
_atom_site_fract_z
_atom_site_U_iso_or_equiv
_atom_site_adp_type
_atom_site_occupancy
_atom_site_site_symmetry_order
_atom_site_calc_flag
_atom_site_refinement_flags_posn
_atom_site_refinement_flags_adp
_atom_site_refinement_flags_occupancy
_atom_site_disorder_assembly
_atom_site_disorder_group
Ni1 Ni 0.000000 0.500000 0.500000 0.0199(3) Uani 1 2 d S . P . .
V1 V 0.59966(7) 0.62462(4) 0.47263(7) 0.0152(3) Uani 1 1 d . . . . .
V2 V 0.75504(8) 0.54415(4) 0.69574(7) 0.0148(3) Uani 1 1 d . . . . .
V3 V 0.65514(8) 0.41942(4) 0.72241(7) 0.0153(3) Uani 1 1 d . . . . .
O1 O 0.6534(4) 0.69002(18) 0.4597(4) 0.0307(10) Uani 1 1 d . . . . .
O2 O 0.4224(3) 0.63120(16) 0.4240(3) 0.0177(8) Uani 1 1 d . . . . .
O3 O 0.6366(3) 0.61228(16) 0.6419(3) 0.0165(8) Uani 1 1 d . . . . .
O4 O 0.8866(4) 0.56901(18) 0.7994(3) 0.0270(9) Uani 1 1 d . . . . .
O5 O 0.6637(3) 0.50492(15) 0.7713(3) 0.0179(8) Uani 1 1 d . . . . .
O6 O 0.7392(4) 0.3766(2) 0.8393(4) 0.0324(10) Uani 1 1 d . . . . .
O7 O 0.4792(3) 0.41680(16) 0.6853(3) 0.0180(8) Uani 1 1 d . . . . .
O8 O 0.3396(3) 0.42084(16) 0.7729(3) 0.0195(8) Uani 1 1 d . . . . .
O9 O 0.1468(4) 0.3892(2) 0.7514(4) 0.0341(11) Uani 1 1 d . . . . .
O10 O 0.1539(3) 0.44087(17) 0.5865(3) 0.0177(8) Uani 1 1 d . . . . .
O11 O 0.1410(3) 0.52286(16) 0.4634(3) 0.0152(7) Uani 1 1 d . . . . .
O12 O 0.2636(3) 0.43542(16) 0.4664(3) 0.0170(8) Uani 1 1 d . . . . .
O13 O 0.3375(3) 0.50235(15) 0.6402(3) 0.0163(8) Uani 1 1 d . . . . .
O14 O 0.5104(3) 0.49012(16) 0.8402(3) 0.0178(8) Uani 1 1 d . . . . .
O15 O 0.4971(3) 0.57748(16) 0.7167(3) 0.0175(8) Uani 1 1 d . . . . .
O16 O 0.3006(4) 0.59853(18) 0.7156(3) 0.0232(8) Uani 1 1 d . . . . .
O17 O 0.3107(3) 0.59413(16) 0.5276(3) 0.0164(8) Uani 1 1 d . . . . .
O18 O 0.2319(3) 0.54369(16) 0.3327(3) 0.0166(8) Uani 1 1 d . . . . .
O19 O 0.1051(3) 0.61922(16) 0.3650(3) 0.0195(8) Uani 1 1 d . . . . .
O20 O 0.0564(4) 0.72215(18) 0.3172(4) 0.0383(11) Uani 1 1 d . . . . .
O21 O 0.2689(3) 0.69532(17) 0.4389(3) 0.0206(8) Uani 1 1 d . . . . .
O22 O -0.0706(4) 0.4440(2) 0.3490(4) 0.0337(10) Uani 1 1 d . . . . .
O23 O 0.7537(5) 0.66166(19) 1.0258(3) 0.0379(11) Uani 1 1 d . . . . .
O24 O 0.6600(3) 0.56963(17) 0.9248(3) 0.0208(8) Uani 1 1 d . . . . .
O25 O 0.6353(3) 0.66222(16) 0.8136(3) 0.0201(8) Uani 1 1 d . . . . .
O26 O 0.4621(3) 0.67483(15) 0.6158(3) 0.0165(8) Uani 1 1 d . . . . .
B1 B 0.4211(5) 0.4557(3) 0.7392(5) 0.0172(12) Uani 1 1 d . . . . .
B2 B 0.5841(5) 0.5340(3) 0.8160(5) 0.0177(12) Uani 1 1 d . . . . .
B3 B 0.5582(5) 0.6344(3) 0.6953(5) 0.0168(12) Uani 1 1 d . . . . .
B4 B 0.3698(5) 0.6507(3) 0.5034(5) 0.0153(11) Uani 1 1 d . . . . .
B5 B 0.1927(5) 0.5689(3) 0.4179(5) 0.0151(11) Uani 1 1 d . . . . .
B6 B 0.2246(5) 0.4742(3) 0.5355(5) 0.0165(12) Uani 1 1 d . . . . .
B7 B 0.2145(6) 0.4171(3) 0.7033(5) 0.0205(13) Uani 1 1 d . . . . .
B8 B 0.1472(6) 0.6790(3) 0.3751(6) 0.0213(13) Uani 1 1 d . . . . .
B9 B 0.6824(6) 0.6301(3) 0.9196(6) 0.0224(13) Uani 1 1 d . . . . .
B10 B 0.3610(6) 0.5688(3) 0.6527(5) 0.0179(12) Uani 1 1 d . . . . .
O27 O 0.500000 0.500000 0.500000 0.111(10) Uiso 0.4 2 d S . P . .
Na1 Na -0.2076(8) 0.7658(4) 0.1951(8) 0.082(2) Uiso 0.5 1 d . . P A 1
Na2 Na -0.1104(10) 0.7318(5) 0.1125(10) 0.110(3) Uiso 0.5 1 d . . P A 2
Na3 Na 0.9998(9) 0.5696(4) 1.0719(9) 0.093(3) Uiso 0.5 1 d . . P B -1
O28 O 0.0621(11) 0.3282(5) 0.3810(10) 0.135(4) Uiso 1 1 d . . . . .
O29 O 0.0161(10) 0.7044(5) 0.0402(10) 0.133(3) Uiso 1 1 d . . . . .
O30 O 0.8340(9) 0.4766(5) 1.0912(9) 0.117(3) Uiso 1 1 d . . . . .
O31A O 0.4086(15) 0.2871(8) 0.7981(15) 0.085(4) Uiso 0.5 1 d . . P C 1
O31B O 0.460(2) 0.3053(9) 0.860(2) 0.115(6) Uiso 0.5 1 d . . P D 2
O33 O 0.637(2) 0.2830(12) 1.044(2) 0.098(7) Uiso 0.3333 1 d . . P E 1
O32 O 0.4191(14) 0.6079(7) 0.9747(13) 0.115(4) Uiso 0.6667 1 d . . P F 2
O34A O 0.3042(15) 0.7609(7) 0.2388(14) 0.081(4) Uiso 0.5 1 d . . P G 1
O34B O 0.3558(17) 0.7786(8) 0.2976(17) 0.096(5) Uiso 0.5 1 d . . P H 2
N1 N 0.872(2) 0.3334(11) 1.118(2) 0.120(8) Uiso 0.5 1 d . . P . .

loop_
_atom_site_aniso_label
_atom_site_aniso_U_11
_atom_site_aniso_U_22
_atom_site_aniso_U_33
_atom_site_aniso_U_23
_atom_site_aniso_U_13
_atom_site_aniso_U_12
Ni1 0.0158(5) 0.0227(6) 0.0232(5) 0.0028(4) 0.0108(4) 0.0010(4)
V1 0.0127(5) 0.0156(5) 0.0171(5) 0.0021(3) 0.0068(4) 0.0000(3)
V2 0.0117(5) 0.0155(5) 0.0162(5) 0.0011(3) 0.0057(4) -0.0001(3)
V3 0.0123(5) 0.0170(5) 0.0154(5) 0.0030(3) 0.0056(4) 0.0009(3)
O1 0.030(2) 0.021(2) 0.038(2) 0.0055(18) 0.0138(19) -0.0061(18)
O2 0.0133(17) 0.0203(19) 0.0214(18) -0.0017(14) 0.0098(15) -0.0012(15)
O3 0.0150(18) 0.0171(18) 0.0172(17) 0.0006(14) 0.0075(14) 0.0010(14)
O4 0.020(2) 0.030(2) 0.0236(19) -0.0002(16) 0.0035(16) -0.0065(17)
O5 0.0190(19) 0.0166(19) 0.0216(18) -0.0005(14) 0.0126(15) 0.0009(14)
O6 0.022(2) 0.035(3) 0.034(2) 0.0185(18) 0.0081(18) 0.0075(18)
O7 0.0157(18) 0.0196(19) 0.0191(17) -0.0008(14) 0.0085(15) -0.0007(15)
O8 0.0158(19) 0.020(2) 0.0234(18) 0.0099(15) 0.0095(15) 0.0031(15)
O9 0.018(2) 0.056(3) 0.025(2) 0.0156(19) 0.0080(17) -0.0067(19)
O10 0.0123(18) 0.022(2) 0.0201(18) 0.0037(14) 0.0083(15) -0.0004(15)
O11 0.0113(17) 0.0151(18) 0.0183(17) 0.0021(14) 0.0062(14) -0.0002(14)
O12 0.0154(18) 0.0179(19) 0.0203(17) 0.0009(14) 0.0105(15) 0.0013(14)
O13 0.0110(17) 0.0162(19) 0.0196(18) 0.0022(14) 0.0056(15) -0.0018(14)
O14 0.0138(18) 0.0226(19) 0.0167(17) 0.0035(14) 0.0071(15) -0.0001(15)
O15 0.0153(18) 0.0160(19) 0.0206(18) 0.0029(14) 0.0080(15) -0.0006(14)
O16 0.023(2) 0.027(2) 0.0243(19) -0.0033(16) 0.0146(16) 0.0030(16)
O17 0.0126(17) 0.0186(19) 0.0165(17) 0.0013(14) 0.0057(15) -0.0014(14)
O18 0.0170(18) 0.0165(19) 0.0195(17) 0.0006(14) 0.0114(15) -0.0012(14)
O19 0.0132(18) 0.0158(19) 0.0266(19) 0.0046(15) 0.0071(16) 0.0009(14)
O20 0.019(2) 0.018(2) 0.061(3) 0.013(2) 0.005(2) 0.0030(16)
O21 0.0134(18) 0.0162(19) 0.030(2) 0.0049(15) 0.0082(16) 0.0026(15)
O22 0.027(2) 0.042(3) 0.035(2) -0.0059(19) 0.0169(19) -0.0064(19)
O23 0.059(3) 0.023(2) 0.0178(19) -0.0037(16) 0.007(2) -0.012(2)
O24 0.024(2) 0.020(2) 0.0157(17) -0.0029(14) 0.0067(15) -0.0009(15)
O25 0.0221(19) 0.0167(19) 0.0163(18) -0.0025(14) 0.0049(15) -0.0003(15)
O26 0.0149(17) 0.0137(18) 0.0184(17) -0.0018(14) 0.0058(14) 0.0017(14)
B1 0.014(3) 0.019(3) 0.019(3) 0.002(2) 0.009(2) 0.000(2)
B2 0.014(3) 0.021(3) 0.016(3) 0.001(2) 0.006(2) 0.001(2)
B3 0.018(3) 0.012(3) 0.020(3) 0.000(2) 0.009(2) 0.002(2)
B4 0.013(3) 0.012(3) 0.020(3) 0.000(2) 0.007(2) 0.000(2)
B5 0.013(3) 0.015(3) 0.017(3) 0.003(2) 0.007(2) 0.003(2)
B6 0.012(3) 0.018(3) 0.016(3) 0.004(2) 0.004(2) 0.001(2)
B7 0.021(3) 0.020(3) 0.022(3) 0.002(2) 0.011(2) -0.003(2)
B8 0.021(3) 0.016(3) 0.025(3) 0.002(2) 0.010(3) 0.001(2)
B9 0.028(3) 0.017(3) 0.021(3) 0.002(2) 0.011(3) -0.002(3)
B10 0.021(3) 0.015(3) 0.019(3) 0.002(2) 0.010(2) 0.004(2)

loop_
_atom_type_symbol
_atom_type_description
_atom_type_scat_dispersion_real
_atom_type_scat_dispersion_imag
_atom_type_scat_source
B B 0.0013 0.0007 'International Tables Vol C Tables 4.2.6.8 and 6.1.1.4'
H H 0.0000 0.0000 'International Tables Vol C Tables 4.2.6.8 and 6.1.1.4'
N N 0.0061 0.0033 'International Tables Vol C Tables 4.2.6.8 and 6.1.1.4'
O O 0.0106 0.0060 'International Tables Vol C Tables 4.2.6.8 and 6.1.1.4'
Na Na 0.0362 0.0249 'International Tables Vol C Tables 4.2.6.8 and 6.1.1.4'
V V 0.3005 0.5294 'International Tables Vol C Tables 4.2.6.8 and 6.1.1.4'
Ni Ni 0.3393 1.1124 'International Tables Vol C Tables 4.2.6.8 and 6.1.1.4'

loop_
_geom_angle_atom_site_label_1
_geom_angle_atom_site_label_2
_geom_angle_atom_site_label_3
_geom_angle
_geom_angle_site_symmetry_1
_geom_angle_site_symmetry_3
_geom_angle_publ_flag
O11 Ni1 O11 180.0 3_566 . ?
O11 Ni1 O22 91.48(15) 3_566 . ?
O11 Ni1 O22 88.52(15) . . ?
O11 Ni1 O22 88.52(15) 3_566 3_566 ?
O11 Ni1 O22 91.48(15) . 3_566 ?
O22 Ni1 O22 180.0 . 3_566 ?
O11 Ni1 O10 111.93(13) 3_566 . ?
O11 Ni1 O10 68.07(13) . . ?
O22 Ni1 O10 89.32(16) . . ?
O22 Ni1 O10 90.68(16) 3_566 . ?
O11 Ni1 O10 68.07(13) 3_566 3_566 ?
O11 Ni1 O10 111.93(13) . 3_566 ?
O22 Ni1 O10 90.68(16) . 3_566 ?
O22 Ni1 O10 89.32(16) 3_566 3_566 ?
O10 Ni1 O10 180.0 . 3_566 ?
O1 V1 O2 110.09(19) . . ?
O1 V1 O3 109.43(19) . . ?
O2 V1 O3 90.18(15) . . ?
O1 V1 O7 109.89(19) . 3_666 ?
O2 V1 O7 77.09(15) . 3_666 ?
O3 V1 O7 140.68(15) . 3_666 ?
O1 V1 O12 108.87(19) . 3_666 ?
O2 V1 O12 141.04(15) . 3_666 ?
O3 V1 O12 76.67(14) . 3_666 ?
O7 V1 O12 90.11(15) 3_666 3_666 ?
O1 V1 V3 120.48(15) . 3_666 ?
O2 V1 V3 38.59(10) . 3_666 ?
O3 V1 V3 116.39(11) . 3_666 ?
O7 V1 V3 38.96(11) 3_666 3_666 ?
O12 V1 V3 116.80(11) 3_666 3_666 ?
O1 V1 V2 119.64(15) . . ?
O2 V1 V2 116.18(11) . . ?
O3 V1 V2 38.33(10) . . ?
O7 V1 V2 116.33(11) 3_666 . ?
O12 V1 V2 38.87(10) 3_666 . ?
V3 V1 V2 119.88(4) 3_666 . ?
O4 V2 O3 108.04(18) . . ?
O4 V2 O5 109.77(18) . . ?
O3 V2 O5 90.37(15) . . ?
O4 V2 O12 109.61(18) . 3_666 ?
O3 V2 O12 76.50(14) . 3_666 ?
O5 V2 O12 140.60(15) . 3_666 ?
O4 V2 O18 109.92(19) . 3_666 ?
O3 V2 O18 142.04(15) . 3_666 ?
O5 V2 O18 76.79(14) . 3_666 ?
O12 V2 O18 90.98(15) 3_666 3_666 ?
O4 V2 V3 120.67(15) . . ?
O3 V2 V3 116.75(11) . . ?
O5 V2 V3 38.34(10) . . ?
O12 V2 V3 116.87(11) 3_666 . ?
O18 V2 V3 39.00(10) 3_666 . ?
O4 V2 V1 119.15(15) . . ?
O3 V2 V1 38.27(10) . . ?
O5 V2 V1 116.08(11) . . ?
O12 V2 V1 38.76(10) 3_666 . ?
O18 V2 V1 117.60(11) 3_666 . ?
V3 V2 V1 120.15(3) . . ?
O6 V3 O2 109.4(2) . 3_666 ?
O6 V3 O5 110.8(2) . . ?
O2 V3 O5 139.88(15) 3_666 . ?
O6 V3 O7 110.40(18) . . ?
O2 V3 O7 76.79(15) 3_666 . ?
O5 V3 O7 89.59(15) . . ?
O6 V3 O18 107.53(18) . 3_666 ?
O2 V3 O18 90.94(15) 3_666 3_666 ?
O5 V3 O18 76.92(15) . 3_666 ?
O7 V3 O18 142.08(15) . 3_666 ?
O6 V3 V1 120.24(16) . 3_666 ?
O2 V3 V1 38.46(10) 3_666 3_666 ?
O5 V3 V1 115.76(11) . 3_666 ?
O7 V3 V1 38.78(10) . 3_666 ?
O18 V3 V1 117.62(10) 3_666 3_666 ?
O6 V3 V2 119.78(16) . . ?
O2 V3 V2 116.43(11) 3_666 . ?
O5 V3 V2 38.46(10) . . ?
O7 V3 V2 116.29(11) . . ?
O18 V3 V2 39.02(10) 3_666 . ?
V1 V3 V2 119.97(3) 3_666 . ?
B4 O2 V1 125.4(3) . . ?
B4 O2 V3 128.3(3) . 3_666 ?
V1 O2 V3 102.95(16) . 3_666 ?
B3 O3 V1 124.8(3) . . ?
B3 O3 V2 128.4(3) . . ?
V1 O3 V2 103.40(16) . . ?
V2 O4 Na3 131.5(3) . . ?
B2 O5 V3 125.8(3) . . ?
B2 O5 V2 128.0(3) . . ?
V3 O5 V2 103.20(16) . . ?
B1 O7 V1 128.3(3) . 3_666 ?
B1 O7 V3 125.8(3) . . ?
V1 O7 V3 102.26(16) 3_666 . ?
B7 O8 B1 123.9(4) . . ?
B7 O10 B6 120.5(4) . . ?
B7 O10 Ni1 132.2(3) . . ?
B6 O10 Ni1 91.9(3) . . ?
B5 O11 B6 116.7(4) . . ?
B5 O11 Ni1 146.3(3) . . ?
B6 O11 Ni1 95.7(3) . . ?
B6 O12 V1 128.3(3) . 3_666 ?
B6 O12 V2 124.5(3) . 3_666 ?
V1 O12 V2 102.36(16) 3_666 3_666 ?
B10 O13 B6 123.0(4) . . ?
B10 O13 B1 122.9(4) . . ?
B6 O13 B1 113.9(4) . . ?
B1 O14 B2 117.2(4) . . ?
B10 O15 B2 122.1(4) . . ?
B10 O15 B3 121.5(4) . . ?
B2 O15 B3 116.1(4) . . ?
B10 O16 Na1 113.9(3) . 4_676 ?
B10 O17 B4 120.6(4) . . ?
B10 O17 B5 123.0(4) . . ?
B4 O17 B5 116.2(4) . . ?
B5 O18 V3 128.1(3) . 3_666 ?
B5 O18 V2 125.4(3) . 3_666 ?
V3 O18 V2 101.99(16) 3_666 3_666 ?
B8 O19 B5 120.9(4) . . ?
B8 O20 Na2 133.3(5) . . ?
B8 O20 Na1 153.3(4) . . ?
B8 O21 B4 122.8(4) . . ?
B8 O21 Na2 134.5(4) . 4_676 ?
B4 O21 Na2 87.4(4) . 4_676 ?
B9 O23 Na2 146.3(5) . 1_656 ?
B9 O23 Na1 151.5(4) . 1_656 ?
B9 O24 B2 122.1(4) . . ?
B9 O25 B3 122.7(4) . . ?
B4 O26 B3 117.4(4) . . ?
B4 O26 Na2 101.6(4) . 4_676 ?
B3 O26 Na2 140.6(4) . 4_676 ?
B4 O26 Na1 98.1(3) . 4_676 ?
B3 O26 Na1 120.7(3) . 4_676 ?
O14 B1 O7 112.5(4) . . ?
O14 B1 O8 111.0(4) . . ?
O7 B1 O8 111.6(4) . . ?
O14 B1 O13 107.1(4) . . ?
O7 B1 O13 107.3(4) . . ?
O8 B1 O13 107.0(4) . . ?
O14 B2 O24 110.3(4) . . ?
O14 B2 O5 112.1(4) . . ?
O24 B2 O5 110.1(4) . . ?
O14 B2 O15 109.0(4) . . ?
O24 B2 O15 108.2(4) . . ?
O5 B2 O15 107.0(4) . . ?
O26 B3 O25 111.5(4) . . ?
O26 B3 O3 112.5(4) . . ?
O25 B3 O3 110.4(4) . . ?
O26 B3 O15 108.6(4) . . ?
O25 B3 O15 107.2(4) . . ?
O3 B3 O15 106.3(4) . . ?
O26 B4 O2 112.2(4) . . ?
O26 B4 O21 111.0(4) . . ?
O2 B4 O21 109.9(4) . . ?
O26 B4 O17 109.4(4) . . ?
O2 B4 O17 106.9(4) . . ?
O21 B4 O17 107.2(4) . . ?
O26 B4 Na2 49.3(3) . 4_676 ?
O2 B4 Na2 127.8(4) . 4_676 ?
O21 B4 Na2 61.7(3) . 4_676 ?
O17 B4 Na2 125.1(4) . 4_676 ?
O11 B5 O19 110.3(4) . . ?
O11 B5 O18 112.0(4) . . ?
O19 B5 O18 112.1(4) . . ?
O11 B5 O17 107.3(4) . . ?
O19 B5 O17 107.8(4) . . ?
O18 B5 O17 107.1(4) . . ?
O12 B6 O11 113.3(4) . . ?
O12 B6 O10 112.8(4) . . ?
O11 B6 O10 104.4(4) . . ?
O12 B6 O13 109.6(4) . . ?
O11 B6 O13 108.7(4) . . ?
O10 B6 O13 107.8(4) . . ?
O8 B7 O9 118.3(5) . . ?
O8 B7 O10 122.0(5) . . ?
O9 B7 O10 119.7(5) . . ?
O21 B8 O20 120.8(5) . . ?
O21 B8 O19 123.7(5) . . ?
O20 B8 O19 115.5(5) . . ?
O24 B9 O25 123.3(5) . . ?
O24 B9 O23 119.5(5) . . ?
O25 B9 O23 117.2(5) . . ?
O16 B10 O15 112.0(4) . . ?
O16 B10 O13 112.1(4) . . ?
O15 B10 O13 107.2(4) . . ?
O16 B10 O17 109.5(4) . . ?
O15 B10 O17 108.7(4) . . ?
O13 B10 O17 107.1(4) . . ?
O31A Na1 O33 79.7(7) 3_566 2_556 ?
O31A Na1 O26 164.4(5) 3_566 4_575 ?
O33 Na1 O26 114.9(6) 2_556 4_575 ?
O31A Na1 O16 114.4(5) 3_566 4_575 ?
O33 Na1 O16 78.4(5) 2_556 4_575 ?
O26 Na1 O16 65.9(2) 4_575 4_575 ?
O31A Na1 O20 127.5(5) 3_566 . ?
O33 Na1 O20 78.3(6) 2_556 . ?
O26 Na1 O20 64.0(2) 4_575 . ?
O16 Na1 O20 106.9(3) 4_575 . ?
O31A Na1 O23 81.6(4) 3_566 1_454 ?
O33 Na1 O23 137.5(6) 2_556 1_454 ?
O26 Na1 O23 90.1(3) 4_575 1_454 ?
O16 Na1 O23 144.0(3) 4_575 1_454 ?
O20 Na1 O23 83.6(3) . 1_454 ?
O23 Na2 O29 96.9(5) 1_454 . ?
O23 Na2 O26 151.3(6) 1_454 4_575 ?
O29 Na2 O26 84.9(5) . 4_575 ?
O23 Na2 O20 122.4(5) 1_454 . ?
O29 Na2 O20 90.4(5) . . ?
O26 Na2 O20 86.1(4) 4_575 . ?
O23 Na2 O21 91.4(4) 1_454 4_575 ?
O29 Na2 O21 93.3(5) . 4_575 ?
O26 Na2 O21 60.0(3) 4_575 4_575 ?
O20 Na2 O21 145.3(5) . 4_575 ?
O23 Na2 B4 122.3(5) 1_454 4_575 ?
O29 Na2 B4 88.3(5) . 4_575 ?
O26 Na2 B4 29.0(2) 4_575 4_575 ?
O20 Na2 B4 115.0(4) . 4_575 ?
O21 Na2 B4 30.93(19) 4_575 4_575 ?
O30 Na3 O4 97.0(3) . . ?

loop_
_geom_bond_atom_site_label_1
_geom_bond_atom_site_label_2
_geom_bond_distance
_geom_bond_site_symmetry_2
_geom_bond_publ_flag
Ni1 O11 2.031(3) 3_566 ?
Ni1 O11 2.031(3) . ?
Ni1 O22 2.059(4) . ?
Ni1 O22 2.059(4) 3_566 ?
Ni1 O10 2.103(4) . ?
Ni1 O10 2.103(3) 3_566 ?
V1 O1 1.612(4) . ?
V1 O2 1.946(4) . ?
V1 O3 1.954(3) . ?
V1 O7 1.954(4) 3_666 ?
V1 O12 1.967(4) 3_666 ?
V1 V3 3.0495(12) 3_666 ?
V1 V2 3.0685(12) . ?
V2 O4 1.602(4) . ?
V2 O3 1.956(4) . ?
V2 O5 1.959(4) . ?
V2 O12 1.972(3) 3_666 ?
V2 O18 1.973(4) 3_666 ?
V2 V3 3.0664(12) . ?
V3 O6 1.622(4) . ?
V3 O2 1.952(4) 3_666 ?
V3 O5 1.954(4) . ?
V3 O7 1.962(4) . ?
V3 O18 1.973(3) 3_666 ?
O2 B4 1.471(7) . ?
O3 B3 1.475(7) . ?
O4 Na3 2.997(10) . ?
O5 B2 1.468(7) . ?
O7 B1 1.455(7) . ?
O8 B7 1.350(7) . ?
O8 B1 1.459(7) . ?
O9 B7 1.367(7) . ?
O10 B7 1.383(7) . ?
O10 B6 1.479(7) . ?
O11 B5 1.437(7) . ?
O11 B6 1.451(7) . ?
O12 B6 1.437(7) . ?
O13 B10 1.475(7) . ?
O13 B6 1.507(6) . ?
O13 B1 1.551(6) . ?
O14 B1 1.426(7) . ?
O14 B2 1.437(7) . ?
O15 B10 1.469(7) . ?
O15 B2 1.521(7) . ?
O15 B3 1.536(7) . ?
O16 B10 1.454(7) . ?
O16 Na1 2.975(10) 4_676 ?
O17 B10 1.484(7) . ?
O17 B4 1.530(7) . ?
O17 B5 1.541(7) . ?
O18 B5 1.458(7) . ?
O19 B8 1.389(7) . ?
O19 B5 1.454(7) . ?
O20 B8 1.369(7) . ?
O20 Na2 2.400(12) . ?
O20 Na1 2.983(10) . ?
O21 B8 1.354(7) . ?
O21 B4 1.472(7) . ?
O21 Na2 2.521(12) 4_676 ?
O23 B9 1.376(7) . ?
O23 Na2 2.135(11) 1_656 ?
O23 Na1 2.986(10) 1_656 ?
O24 B9 1.357(7) . ?
O24 B2 1.453(7) . ?
O25 B9 1.360(7) . ?
O25 B3 1.453(7) . ?
O26 B4 1.418(7) . ?
O26 B3 1.426(7) . ?
O26 Na2 2.216(11) 4_676 ?
O26 Na1 2.971(9) 4_676 ?
B4 Na2 2.861(12) 4_676 ?
Na1 O31A 2.739(19) 3_566 ?
Na1 O33 2.96(3) 2_556 ?
Na2 O29 2.198(15) . ?
Na3 O30 2.951(14) . ?
